data_7007489
loop_
_publ_author_name
'Chen, Chun-Long'
'Ellsworth, Joseph M.'
'Goforth, Andrea M.'
'Smith, Mark D.'
'Su, Cheng-Yong'
'Zur Loye, Hans-Conrad'

_publ_section_title
;
 A new 2-carboxylate-substituted 4,4'-bipyridine ligand: coordination
 chemistry of 4,4'-bipyridine-2-carboxylic acid and its synthetic
 intermediate 2-methyl-4,4'-bipyridine.
;
_journal_issue 44
_journal_name_full 'Dalton transactions (Cambridge, England : 2003)'
_journal_page_first 5278
_journal_page_last 5286
_journal_paper_doi 10.1039/b606280f
_journal_year 2006
_chemical_formula_moiety 'C22 H18 N4 O6 Zn, 2(H2 O)'
_chemical_formula_sum 'C22 H22 N4 O8 Zn'
_chemical_formula_weight 535.81
_chemical_name_systematic
;
?
;
_space_group_IT_number 15
_symmetry_cell_setting monoclinic
_symmetry_space_group_name_Hall '-I 2ya'
_symmetry_space_group_name_H-M 'I 1 2/a 1'
_atom_sites_solution_hydrogens mixed
_atom_sites_solution_primary direct
_atom_sites_solution_secondary difmap
_audit_creation_method SHELXL-97
_cell_angle_alpha 90.00
_cell_angle_beta 93.5820(10)
_cell_angle_gamma 90.00
_cell_formula_units_Z 4
_cell_length_a 19.4456(12)
_cell_length_b 7.6438(4)
_cell_length_c 14.8027(9)
_cell_measurement_reflns_used 6439
_cell_measurement_temperature 150(1)
_cell_measurement_theta_max 26.358
_cell_measurement_theta_min 2.758
_cell_volume 2195.9(2)
_computing_cell_refinement 'SAINT+ NT V6.22 (Bruker, 2001)'
_computing_data_collection 'SMART NT V5.625 (Bruker, 1998)'
_computing_data_reduction 'SAINT+ NT V6.22'
_computing_molecular_graphics 'SHELXTL V6.1 (Sheldrick, 2000)'
_computing_publication_material 'SHELXTL V6.1'
_computing_structure_refinement 'SHELXL-97 (Sheldrick, 1997)'
_computing_structure_solution 'SHELXS-97 (Sheldrick, 1990)'
_diffrn_ambient_temperature 150(1)
_diffrn_measured_fraction_theta_full 1.000
_diffrn_measured_fraction_theta_max 1.000
_diffrn_measurement_device_type 'Bruker SMART APEX CCD diffractometer'
_diffrn_measurement_method 'omega scans'
_diffrn_radiation_monochromator graphite
_diffrn_radiation_source 'fine-focus sealed tube'
_diffrn_radiation_type MoK\a
_diffrn_radiation_wavelength 0.71073
_diffrn_reflns_av_R_equivalents 0.0489
_diffrn_reflns_av_sigmaI/netI 0.0325
_diffrn_reflns_limit_h_max 23
_diffrn_reflns_limit_h_min -24
_diffrn_reflns_limit_k_max 9
_diffrn_reflns_limit_k_min -9
_diffrn_reflns_limit_l_max 18
_diffrn_reflns_limit_l_min -18
_diffrn_reflns_number 8881
_diffrn_reflns_theta_full 26.37
_diffrn_reflns_theta_max 26.37
_diffrn_reflns_theta_min 2.10
_diffrn_standards_decay_% 0
_exptl_absorpt_coefficient_mu 1.178
_exptl_absorpt_correction_type none
_exptl_crystal_colour colorless
_exptl_crystal_density_diffrn 1.621
_exptl_crystal_density_meas 0
_exptl_crystal_density_method 'not measured'
_exptl_crystal_description plate
_exptl_crystal_F_000 1104
_exptl_crystal_size_max 0.36
_exptl_crystal_size_mid 0.25
_exptl_crystal_size_min 0.10
_refine_diff_density_max 0.456
_refine_diff_density_min -0.285
_refine_diff_density_rms 0.064
_refine_ls_extinction_method none
_refine_ls_goodness_of_fit_ref 1.077
_refine_ls_hydrogen_treatment mixed
_refine_ls_matrix_type full
_refine_ls_number_parameters 182
_refine_ls_number_reflns 2263
_refine_ls_number_restraints 10
_refine_ls_restrained_S_all 1.076
_refine_ls_R_factor_all 0.0302
_refine_ls_R_factor_gt 0.0277
_refine_ls_shift/su_max 0.000
_refine_ls_shift/su_mean 0.000
_refine_ls_structure_factor_coef Fsqd
_refine_ls_weighting_details 'calc w=1/[\s^2^(Fo^2^)+(0.0461P)^2^+0.0000P] where P=(Fo^2^+2Fc^2^)/3'
_refine_ls_weighting_scheme calc
_refine_ls_wR_factor_gt 0.0742
_refine_ls_wR_factor_ref 0.0753
_reflns_number_gt 2063
_reflns_number_total 2263
_reflns_threshold_expression >2sigma(I)
_cod_data_source_file b606280f.txt
_cod_data_source_block c12171m
_cod_depositor_comments
;
The following automatic conversions were performed:
'_symmetry_cell_setting' value 'Monoclinic' changed to 'monoclinic'
according to '/home/saulius/struct/CIF-dictionaries/cif_core.dic'
dictionary named 'cif_core.dic' version 2.4.1 from 2010-06-29.

Automatic conversion script
Id: cif_fix_enum 1527 2010-12-29 10:47:43Z saulius 
;
_cod_original_sg_symbol_H-M 'I 2/a'
_cod_database_code 7007489

loop_
_symmetry_equiv_pos_as_xyz
'x, y, z'
'-x+1/2, y, -z'
'x+1/2, y+1/2, z+1/2'
'-x+1, y+1/2, -z+1/2'
'-x, -y, -z'
'x-1/2, -y, z'
'-x+1/2, -y+1/2, -z+1/2'
'x, -y+1/2, z+1/2'

loop_
_atom_site_label
_atom_site_type_symbol
_atom_site_fract_x
_atom_site_fract_y
_atom_site_fract_z
_atom_site_U_iso_or_equiv
_atom_site_adp_type
_atom_site_occupancy
_atom_site_symmetry_multiplicity
_atom_site_calc_flag
_atom_site_refinement_flags
_atom_site_disorder_assembly
_atom_site_disorder_group
Zn1 Zn 0.2500 0.30577(3) 0.5000 0.01988(11) Uani 1 2 d S . .
C1 C 0.33109(9) 0.20437(19) 0.34908(11) 0.0198(3) Uani 1 1 d . . .
C2 C 0.38022(9) 0.20345(19) 0.28527(11) 0.0205(3) Uani 1 1 d . . .
H2 H 0.3713 0.1461 0.2288 0.020(4) Uiso 1 1 calc R . .
C3 C 0.44286(9) 0.2878(2) 0.30503(12) 0.0212(3) Uani 1 1 d . . .
C4 C 0.45317(9) 0.3703(2) 0.38831(11) 0.0263(4) Uani 1 1 d . . .
H4 H 0.4958 0.4258 0.4048 0.034(5) Uiso 1 1 calc R . .
C5 C 0.40060(9) 0.3709(2) 0.44700(11) 0.0260(4) Uani 1 1 d . . .
H5 H 0.4074 0.4317 0.5028 0.036(5) Uiso 1 1 calc R . .
C6 C 0.26303(8) 0.1065(2) 0.33467(10) 0.0205(3) Uani 1 1 d . . .
C7 C 0.61484(9) 0.2596(2) 0.20178(13) 0.0287(4) Uani 1 1 d . . .
H7 H 0.6612 0.2319 0.2205 0.017(4) Uiso 1 1 calc R . .
C8 C 0.56531(9) 0.2556(2) 0.26554(12) 0.0263(4) Uani 1 1 d . . .
H8 H 0.5780 0.2289 0.3270 0.027(5) Uiso 1 1 calc R . .
C9 C 0.49718(9) 0.2910(2) 0.23859(12) 0.0225(4) Uani 1 1 d . . .
C10 C 0.48065(10) 0.3303(2) 0.14833(12) 0.0269(4) Uani 1 1 d . . .
H10 H 0.4345 0.3537 0.1271 0.021(4) Uiso 1 1 calc R . .
C11 C 0.53415(10) 0.3344(2) 0.08982(12) 0.0295(4) Uani 1 1 d . . .
H11 H 0.5231 0.3630 0.0282 0.034(5) Uiso 1 1 calc R . .
N1 N 0.34055(7) 0.28918(16) 0.42834(9) 0.0207(3) Uani 1 1 d . . .
N2 N 0.59970(8) 0.30077(18) 0.11513(11) 0.0299(4) Uani 1 1 d . . .
O1 O 0.22240(6) 0.12110(15) 0.39829(7) 0.0231(3) Uani 1 1 d . . .
O2 O 0.25236(6) 0.01996(14) 0.26484(8) 0.0252(3) Uani 1 1 d . . .
O3 O 0.20747(7) 0.49714(16) 0.41024(8) 0.0294(3) Uani 1 1 d D . .
H3A H 0.2019(13) 0.5953(14) 0.4267(15) 0.056(7) Uiso 1 1 d D . .
H3B H 0.2183(10) 0.504(3) 0.3597(7) 0.037(6) Uiso 1 1 d D . .
O4 O 0.16108(7) 0.81259(16) 0.45079(10) 0.0300(3) Uani 1 1 d D . .
H4A H 0.1822(10) 0.8968(18) 0.4413(14) 0.040(6) Uiso 1 1 d D . .
H4B H 0.1529(13) 0.824(3) 0.5020(7) 0.046(7) Uiso 1 1 d D . .

loop_
_atom_site_aniso_label
_atom_site_aniso_U_11
_atom_site_aniso_U_22
_atom_site_aniso_U_33
_atom_site_aniso_U_23
_atom_site_aniso_U_13
_atom_site_aniso_U_12
Zn1 0.02345(17) 0.02151(16) 0.01517(16) 0.000 0.00524(11) 0.000
C1 0.0216(9) 0.0196(8) 0.0182(8) 0.0016(6) 0.0012(6) 0.0036(6)
C2 0.0231(9) 0.0217(8) 0.0168(8) 0.0002(6) 0.0022(6) 0.0026(6)
C3 0.0230(9) 0.0207(8) 0.0203(9) 0.0033(6) 0.0033(7) 0.0016(6)
C4 0.0240(9) 0.0299(9) 0.0248(9) -0.0012(7) 0.0016(7) -0.0047(7)
C5 0.0277(9) 0.0303(9) 0.0201(9) -0.0037(7) 0.0008(7) -0.0026(7)
C6 0.0236(8) 0.0192(8) 0.0188(8) 0.0023(6) 0.0020(6) 0.0017(6)
C7 0.0237(9) 0.0267(9) 0.0363(11) -0.0036(8) 0.0054(8) -0.0036(7)
C8 0.0253(9) 0.0262(8) 0.0274(10) -0.0001(7) 0.0027(7) -0.0032(7)
C9 0.0247(9) 0.0189(8) 0.0244(9) -0.0011(6) 0.0051(7) -0.0021(6)
C10 0.0280(10) 0.0277(9) 0.0252(9) -0.0002(7) 0.0026(7) 0.0010(7)
C11 0.0372(11) 0.0285(9) 0.0234(10) 0.0013(7) 0.0077(8) -0.0019(7)
N1 0.0237(8) 0.0220(7) 0.0166(7) 0.0005(5) 0.0022(6) 0.0005(5)
N2 0.0307(9) 0.0266(8) 0.0336(9) -0.0040(6) 0.0116(7) -0.0042(6)
O1 0.0252(6) 0.0250(6) 0.0199(6) -0.0029(5) 0.0083(5) -0.0030(5)
O2 0.0263(6) 0.0292(6) 0.0204(6) -0.0050(5) 0.0035(5) -0.0032(5)
O3 0.0456(8) 0.0261(7) 0.0172(7) 0.0030(5) 0.0080(6) 0.0088(6)
O4 0.0376(8) 0.0256(7) 0.0280(8) -0.0020(5) 0.0112(6) -0.0048(5)

loop_
_atom_type_symbol
_atom_type_description
_atom_type_scat_dispersion_real
_atom_type_scat_dispersion_imag
_atom_type_scat_source
C C 0.0033 0.0016 'International Tables Vol C Tables 4.2.6.8 and 6.1.1.4'
H H 0.0000 0.0000 'International Tables Vol C Tables 4.2.6.8 and 6.1.1.4'
N N 0.0061 0.0033 'International Tables Vol C Tables 4.2.6.8 and 6.1.1.4'
O O 0.0106 0.0060 'International Tables Vol C Tables 4.2.6.8 and 6.1.1.4'
Zn Zn 0.2839 1.4301 'International Tables Vol C Tables 4.2.6.8 and 6.1.1.4'

loop_
_geom_angle_atom_site_label_1
_geom_angle_atom_site_label_2
_geom_angle_atom_site_label_3
_geom_angle
_geom_angle_site_symmetry_1
_geom_angle_site_symmetry_3
_geom_angle_publ_flag
O1 Zn1 O1 95.96(6) . 2_556 ?
O1 Zn1 O3 170.40(4) . 2_556 ?
O1 Zn1 O3 86.69(5) 2_556 2_556 ?
O1 Zn1 O3 86.69(5) . . ?
O1 Zn1 O3 170.40(4) 2_556 . ?
O3 Zn1 O3 92.21(7) 2_556 . ?
O1 Zn1 N1 97.77(5) . 2_556 ?
O1 Zn1 N1 77.56(5) 2_556 2_556 ?
O3 Zn1 N1 91.81(5) 2_556 2_556 ?
O3 Zn1 N1 92.95(5) . 2_556 ?
O1 Zn1 N1 77.56(5) . . ?
O1 Zn1 N1 97.77(5) 2_556 . ?
O3 Zn1 N1 92.95(5) 2_556 . ?
O3 Zn1 N1 91.81(5) . . ?
N1 Zn1 N1 173.13(7) 2_556 . ?
N1 C1 C2 122.39(15) . . ?
N1 C1 C6 115.45(13) . . ?
C2 C1 C6 122.15(14) . . ?
C1 C2 C3 119.07(15) . . ?
C1 C2 H2 120.5 . . ?
C3 C2 H2 120.5 . . ?
C4 C3 C2 118.21(15) . . ?
C4 C3 C9 120.71(15) . . ?
C2 C3 C9 121.08(15) . . ?
C5 C4 C3 119.21(16) . . ?
C5 C4 H4 120.4 . . ?
C3 C4 H4 120.4 . . ?
N1 C5 C4 122.63(16) . . ?
N1 C5 H5 118.7 . . ?
C4 C5 H5 118.7 . . ?
O2 C6 O1 126.01(15) . . ?
O2 C6 C1 118.67(14) . . ?
O1 C6 C1 115.32(14) . . ?
N2 C7 C8 122.45(17) . . ?
N2 C7 H7 118.8 . . ?
C8 C7 H7 118.8 . . ?
C9 C8 C7 119.38(17) . . ?
C9 C8 H8 120.3 . . ?
C7 C8 H8 120.3 . . ?
C8 C9 C10 118.63(16) . . ?
C8 C9 C3 120.79(16) . . ?
C10 C9 C3 120.58(16) . . ?
C9 C10 C11 117.77(17) . . ?
C9 C10 H10 121.1 . . ?
C11 C10 H10 121.1 . . ?
N2 C11 C10 123.99(17) . . ?
N2 C11 H11 118.0 . . ?
C10 C11 H11 118.0 . . ?
C5 N1 C1 118.41(14) . . ?
C5 N1 Zn1 127.71(11) . . ?
C1 N1 Zn1 113.21(11) . . ?
C11 N2 C7 117.76(15) . . ?
C6 O1 Zn1 116.45(10) . . ?
Zn1 O3 H3A 120.9(18) . . ?
Zn1 O3 H3B 121.5(15) . . ?
H3A O3 H3B 106(2) . . ?
H4A O4 H4B 103(2) . . ?

loop_
_geom_bond_atom_site_label_1
_geom_bond_atom_site_label_2
_geom_bond_distance
_geom_bond_site_symmetry_2
_geom_bond_publ_flag
Zn1 O1 2.1086(11) . ?
Zn1 O1 2.1086(11) 2_556 ?
Zn1 O3 2.1099(12) 2_556 ?
Zn1 O3 2.1099(12) . ?
Zn1 N1 2.1155(14) 2_556 ?
Zn1 N1 2.1155(14) . ?
C1 N1 1.343(2) . ?
C1 C2 1.385(2) . ?
C1 C6 1.524(2) . ?
C2 C3 1.393(2) . ?
C2 H2 0.9500 . ?
C3 C4 1.388(2) . ?
C3 C9 1.488(2) . ?
C4 C5 1.382(2) . ?
C4 H4 0.9500 . ?
C5 N1 1.338(2) . ?
C5 H5 0.9500 . ?
C6 O2 1.2337(19) . ?
C6 O1 1.2716(19) . ?
C7 N2 1.336(2) . ?
C7 C8 1.390(2) . ?
C7 H7 0.9500 . ?
C8 C9 1.386(3) . ?
C8 H8 0.9500 . ?
C9 C10 1.388(2) . ?
C10 C11 1.395(2) . ?
C10 H10 0.9500 . ?
C11 N2 1.331(3) . ?
C11 H11 0.9500 . ?
O3 H3A 0.799(8) . ?
O3 H3B 0.792(8) . ?
O4 H4A 0.781(8) . ?
O4 H4B 0.789(8) . ?

loop_
_geom_hbond_atom_site_label_D
_geom_hbond_atom_site_label_H
_geom_hbond_atom_site_label_A
_geom_hbond_distance_DH
_geom_hbond_distance_HA
_geom_hbond_distance_DA
_geom_hbond_angle_DHA
_geom_hbond_site_symmetry_A
O3 H3A O4 0.799(8) 1.884(11) 2.6562(17) 162(3) .
O3 H3B O2 0.792(8) 1.971(9) 2.7564(17) 171(2) 7
O4 H4A O1 0.781(8) 2.004(9) 2.7753(17) 169(2) 1_565
O4 H4B N2 0.789(8) 2.031(12) 2.777(2) 158(2) 3_455

loop_
_geom_torsion_atom_site_label_1
_geom_torsion_atom_site_label_2
_geom_torsion_atom_site_label_3
_geom_torsion_atom_site_label_4
_geom_torsion
_geom_torsion_site_symmetry_1
_geom_torsion_site_symmetry_2
_geom_torsion_site_symmetry_3
_geom_torsion_site_symmetry_4
_geom_torsion_publ_flag
N1 C1 C2 C3 2.5(2) . . . . ?
C6 C1 C2 C3 -176.49(14) . . . . ?
C1 C2 C3 C4 -0.3(2) . . . . ?
C1 C2 C3 C9 -179.80(14) . . . . ?
C2 C3 C4 C5 -2.1(2) . . . . ?
C9 C3 C4 C5 177.43(15) . . . . ?
C3 C4 C5 N1 2.5(3) . . . . ?
N1 C1 C6 O2 -177.06(14) . . . . ?
C2 C1 C6 O2 2.0(2) . . . . ?
N1 C1 C6 O1 2.0(2) . . . . ?
C2 C1 C6 O1 -178.95(14) . . . . ?
N2 C7 C8 C9 1.8(3) . . . . ?
C7 C8 C9 C10 -0.3(2) . . . . ?
C7 C8 C9 C3 179.98(15) . . . . ?
C4 C3 C9 C8 46.2(2) . . . . ?
C2 C3 C9 C8 -134.25(17) . . . . ?
C4 C3 C9 C10 -133.43(18) . . . . ?
C2 C3 C9 C10 46.1(2) . . . . ?
C8 C9 C10 C11 -0.9(2) . . . . ?
C3 C9 C10 C11 178.78(14) . . . . ?
C9 C10 C11 N2 0.9(3) . . . . ?
C4 C5 N1 C1 -0.4(2) . . . . ?
C4 C5 N1 Zn1 -170.40(13) . . . . ?
C2 C1 N1 C5 -2.1(2) . . . . ?
C6 C1 N1 C5 176.90(14) . . . . ?
C2 C1 N1 Zn1 169.27(12) . . . . ?
C6 C1 N1 Zn1 -11.70(16) . . . . ?
O1 Zn1 N1 C5 -177.27(15) . . . . ?
O1 Zn1 N1 C5 -82.84(14) 2_556 . . . ?
O3 Zn1 N1 C5 4.21(14) 2_556 . . . ?
O3 Zn1 N1 C5 96.53(14) . . . . ?
O1 Zn1 N1 C1 12.31(10) . . . . ?
O1 Zn1 N1 C1 106.73(11) 2_556 . . . ?
O3 Zn1 N1 C1 -166.21(11) 2_556 . . . ?
O3 Zn1 N1 C1 -73.90(11) . . . . ?
C10 C11 N2 C7 0.4(3) . . . . ?
C8 C7 N2 C11 -1.8(3) . . . . ?
O2 C6 O1 Zn1 -171.98(12) . . . . ?
C1 C6 O1 Zn1 9.01(17) . . . . ?
O1 Zn1 O1 C6 -108.43(12) 2_556 . . . ?
O3 Zn1 O1 C6 80.83(12) . . . . ?
N1 Zn1 O1 C6 173.36(11) 2_556 . . . ?
N1 Zn1 O1 C6 -11.76(11) . . . . ?
